data_1513334
loop_
_publ_author_name
'Joseph, J.'
'Vimala, T.M.'
'Sivasubramanian, V.'

_publ_section_title
;
 Structural investigations on Pb (Zrx Ti1-x) O3 solid solutions using the
 X-ray Rietveld method
;
_journal_name_full 'Journal of Materials Science'
_journal_page_first 1571
_journal_page_last 1575
_journal_paper_doi 10.1023/A:1004778223721
_journal_volume 35
_journal_year 2000
_chemical_formula_structural 'Pb (Zr0.1 Ti0.9) O3'
_chemical_formula_sum 'O3 Pb Ti0.9 Zr0.1'
_chemical_name_systematic 'Lead Zirconium Titanium Oxide (1/0.1/0.9/3)'
_space_group_IT_number 99
_symmetry_Int_Tables_number 99
_symmetry_space_group_name_Hall 'P 4 -2'
_symmetry_space_group_name_H-M 'P 4 m m'
_cell_angle_alpha 90.
_cell_angle_beta 90.
_cell_angle_gamma 90.
_cell_formula_units_Z 1
_cell_length_a 3.9272(2)
_cell_length_b 3.9272(2)
_cell_length_c 4.1319(3)
_cell_volume 63.726(7)
_cod_data_source_file PZT_3.cif
_cod_data_source_block PZT
_cod_original_cell_volume 63.73
_cod_original_formula_sum 'O3 Pb1 Ti0.9 Zr0.1'
_cod_database_code 1513334

loop_
_symmetry_equiv_pos_site_id
_symmetry_equiv_pos_as_xyz
1 'y, -x, z'
2 '-y, x, z'
3 '-y, -x, z'
4 'y, x, z'
5 'x, -y, z'
6 '-x, y, z'
7 '-x, -y, z'
8 'x, y, z'

loop_
_atom_site_label
_atom_site_type_symbol
_atom_site_symmetry_multiplicity
_atom_site_Wyckoff_symbol
_atom_site_fract_x
_atom_site_fract_y
_atom_site_fract_z
_atom_site_occupancy
_atom_site_attached_hydrogens
_atom_site_U_iso_or_equiv
Pb1 Pb2+ 1 a 0 0 0 1. 0 0.53(2)
Ti1 Ti4+ 1 b 0.5 0.5 0.5279(24) 0.9 0 0.24(9)
Zr1 Zr4+ 1 b 0.5 0.5 0.5279(24) 0.1 0 0.24(9)
O1 O2- 2 c 0.5 0 0.6163(27) 1. 0 1.44(27)
O2 O2- 1 b 0.5 0.5 0.1288(37) 1. 0 1.44(27)

loop_
_atom_type_symbol
_atom_type_oxidation_number
O2- -2
Pb2+ 2
Ti4+ 4
Zr4+ 4
